data_2201578
loop_
_publ_author_name
'Hiroyuki Ishida'
'Takeo Fukunaga'
'Setsuo Kashino'

_publ_section_title
;
 Benzimidazolium 2-chloro-4-nitrobenzoate
;
_journal_issue 10
_journal_name_full 'Acta Crystallographica Section E'
_journal_page_first o1085
_journal_page_last o1087
_journal_paper_doi 10.1107/S1600536802015970
_journal_volume 58
_journal_year 2002
_chemical_formula_moiety 'C7 H7 N2 1+ , C7 H3 Cl N O4 1-'
_chemical_formula_sum 'C14 H10 Cl N3 O4'
_chemical_formula_weight 319.70
_space_group_IT_number 15
_symmetry_cell_setting monoclinic
_symmetry_space_group_name_Hall '-C 2yc'
_symmetry_space_group_name_H-M 'C 1 2/c 1'
_atom_sites_solution_hydrogens geom
_atom_sites_solution_primary direct
_atom_sites_solution_secondary difmap
_cell_angle_alpha 90
_cell_angle_beta 95.963(18)
_cell_angle_gamma 90
_cell_formula_units_Z 8
_cell_length_a 11.120(3)
_cell_length_b 14.771(3)
_cell_length_c 17.414(3)
_cell_measurement_reflns_used 25
_cell_measurement_temperature 300
_cell_measurement_theta_max 12.1
_cell_measurement_theta_min 11.3
_cell_volume 2844.8(11)
_computing_cell_refinement 'MSC/AFC Diffractometer Control Software'
_computing_data_collection
;MSC/AFC Diffractometer Control Software
(Molecular Structure Corporation, 1990)
;
_computing_data_reduction 'teXsan for Windows (Molecular Structure Corporation, 1997-1999)'
_computing_publication_material 'teXsan for Windows'
_computing_structure_refinement 'SHELXL-97 (Sheldrick, 1997)'
_computing_structure_solution 'SIR92 (Altomare, et. al. 1993)'
_diffrn_ambient_temperature 300
_diffrn_measured_fraction_theta_full 0.997
_diffrn_measured_fraction_theta_max 0.997
_diffrn_measurement_device 'Rigaku AFC-5R'
_diffrn_measurement_method \w-2\q
_diffrn_radiation_monochromator graphite
_diffrn_radiation_source 'Rigaku rotating anode'
_diffrn_radiation_type 'Mo K\a'
_diffrn_radiation_wavelength 0.71073
_diffrn_reflns_av_R_equivalents 0.025
_diffrn_reflns_av_sigmaI/netI 0.0575
_diffrn_reflns_limit_h_max 14
_diffrn_reflns_limit_h_min -4
_diffrn_reflns_limit_k_max 19
_diffrn_reflns_limit_k_min -4
_diffrn_reflns_limit_l_max 23
_diffrn_reflns_limit_l_min -23
_diffrn_reflns_number 6914
_diffrn_reflns_reduction_process 'Lp corrections applied'
_diffrn_reflns_theta_full 29.00
_diffrn_reflns_theta_max 29.00
_diffrn_reflns_theta_min 2.30
_diffrn_standards_decay_% 0.78
_diffrn_standards_interval_count 97
_diffrn_standards_number 3
_exptl_absorpt_coefficient_mu 0.290
_exptl_absorpt_correction_T_max 0.930
_exptl_absorpt_correction_T_min 0.876
_exptl_absorpt_correction_type '\y scan'
_exptl_absorpt_process_details '(North et al., 1968)'
_exptl_crystal_colour colorless
_exptl_crystal_density_diffrn 1.493
_exptl_crystal_density_meas ?
_exptl_crystal_description prismatic
_exptl_crystal_F_000 1312.00
_exptl_crystal_size_max 0.50
_exptl_crystal_size_mid 0.35
_exptl_crystal_size_min 0.25
_refine_diff_density_max 0.196
_refine_diff_density_min -0.256
_refine_ls_extinction_method none
_refine_ls_goodness_of_fit_ref 1.00
_refine_ls_hydrogen_treatment refall
_refine_ls_matrix_type full
_refine_ls_number_parameters 239
_refine_ls_number_reflns 3776
_refine_ls_number_restraints 0
_refine_ls_restrained_S_all 1.00
_refine_ls_R_factor_all 0.114
_refine_ls_R_factor_gt 0.048
_refine_ls_shift/su_max 0.01
_refine_ls_shift/su_mean 0.002
_refine_ls_structure_factor_coef Fsqd
_refine_ls_weighting_details 'calc w = 1/[\s^2^(Fo^2^)+(0.0502P)^2^+1.4779P] where P = (Fo^2^+2Fc^2^)/3'
_refine_ls_weighting_scheme calc
_refine_ls_wR_factor_gt 0.108
_refine_ls_wR_factor_ref 0.134
_reflns_number_gt 2040
_reflns_number_total 3776
_reflns_threshold_expression I>2\s(I)
_cod_data_source_file ob6173.cif
_cod_data_source_block I
_cod_depositor_comments
;
The following automatic conversions were performed:

'_exptl_crystal_density_meas' value 'not measured' was changed to '?'
- the value is perceived as not measured.

Automatic conversion script
Id: cif_fix_values 3008 2015-01-20 13:52:24Z robertas 
;
_cod_original_sg_symbol_H-M 'C 2/c'
_cod_original_formula_sum 'C14 H10 Cl N3 O4 '
_cod_database_code 2201578
_cod_database_fobs_code 2201578

loop_
_symmetry_equiv_pos_as_xyz
'  +x,  +y,  +z'
'  -x,  +y,1/2-z'
'  -x,  -y,  -z'
'  +x,  -y,1/2+z'
'1/2+x,1/2+y,  +z'
1/2-x,1/2+y,1/2-z
'1/2-x,1/2-y,  -z'
1/2+x,1/2-y,1/2+z

loop_
_atom_site_label
_atom_site_fract_x
_atom_site_fract_y
_atom_site_fract_z
_atom_site_U_iso_or_equiv
_atom_site_adp_type
_atom_site_calc_flag
_atom_site_refinement_flags
_atom_site_occupancy
_atom_site_disorder_assembly
_atom_site_disorder_group
_atom_site_type_symbol
Cl 0.22471(6) 0.38111(6) 0.02829(4) 0.0743(3) Uani d . 1 . . Cl
O1 0.40299(18) 0.54458(12) 0.16961(10) 0.0661(5) Uani d . 1 . . O
O2 0.34524(18) 0.41031(12) 0.20601(10) 0.0628(5) Uani d . 1 . . O
O3 0.5502(2) 0.24958(15) -0.13214(13) 0.0930(8) Uani d . 1 . . O
O4 0.7252(2) 0.29672(16) -0.08305(12) 0.0811(7) Uani d . 1 . . O
N1 0.6154(3) 0.29207(15) -0.08401(13) 0.0623(7) Uani d . 1 . . N
N2 0.32933(19) 0.23423(15) 0.19719(11) 0.0520(5) Uani d . 1 . . N
N3 0.2397(2) 0.11223(16) 0.23159(11) 0.0535(5) Uani d . 1 . . N
C1 0.44979(19) 0.42016(14) 0.09460(11) 0.0373(5) Uani d . 1 . . C
C2 0.38095(19) 0.37919(16) 0.03353(11) 0.0409(5) Uani d . 1 . . C
C3 0.4341(2) 0.33816(17) -0.02619(13) 0.0476(6) Uani d . 1 . . C
C4 0.5580(2) 0.33930(15) -0.02285(12) 0.0457(6) Uani d . 1 . . C
C5 0.6293(2) 0.38125(18) 0.03511(15) 0.0524(6) Uani d . 1 . . C
C6 0.5740(2) 0.42203(18) 0.09386(14) 0.0496(6) Uani d . 1 . . C
C7 0.3937(2) 0.46209(16) 0.16219(12) 0.0431(5) Uani d . 1 . . C
C8 0.2405(3) 0.2011(2) 0.23332(14) 0.0575(7) Uani d . 1 . . C
C9 0.3355(2) 0.08343(17) 0.19191(12) 0.0471(5) Uani d . 1 . . C
C10 0.3768(3) -0.0011(2) 0.17478(16) 0.0599(7) Uani d . 1 . . C
C11 0.4763(3) -0.0050(2) 0.13398(18) 0.0651(7) Uani d . 1 . . C
C12 0.5339(3) 0.0736(2) 0.11234(16) 0.0611(7) Uani d . 1 . . C
C13 0.4936(2) 0.1581(2) 0.12967(13) 0.0502(6) Uani d . 1 . . C
C14 0.3922(2) 0.16180(16) 0.17001(11) 0.0436(5) Uani d . 1 . . C
H1 0.389(2) 0.3124(18) -0.0666(15) 0.059(8) Uiso d . 1 . . H
H2 0.708(3) 0.3816(19) 0.0367(16) 0.072(9) Uiso d . 1 . . H
H3 0.617(2) 0.4552(19) 0.1328(16) 0.073(9) Uiso d . 1 . . H
H4 0.342(3) 0.307(2) 0.1922(17) 0.090(10) Uiso d . 1 . . H
H5 0.181(2) 0.2374(19) 0.2574(15) 0.068(8) Uiso d . 1 . . H
H6 0.195(3) 0.079(2) 0.2570(18) 0.093(11) Uiso d . 1 . . H
H7 0.341(3) -0.051(2) 0.1926(18) 0.087(10) Uiso d . 1 . . H
H8 0.509(3) -0.061(2) 0.1229(18) 0.094(11) Uiso d . 1 . . H
H9 0.602(2) 0.0694(19) 0.0884(14) 0.062(8) Uiso d . 1 . . H
H10 0.532(2) 0.2084(18) 0.1189(15) 0.062(8) Uiso d . 1 . . H

loop_
_atom_site_aniso_label
_atom_site_aniso_U_11
_atom_site_aniso_U_22
_atom_site_aniso_U_33
_atom_site_aniso_U_12
_atom_site_aniso_U_13
_atom_site_aniso_U_23
Cl 0.0406(3) 0.1129(6) 0.0687(4) 0.0039(4) 0.0021(3) -0.0205(4)
O1 0.1005(16) 0.0429(10) 0.0601(10) 0.0132(10) 0.0339(10) -0.0072(8)
O2 0.0836(13) 0.0574(11) 0.0538(10) -0.0046(10) 0.0382(9) -0.0065(9)
O3 0.138(2) 0.0678(14) 0.0840(14) -0.0236(14) 0.0631(15) -0.0348(12)
O4 0.0816(15) 0.0965(16) 0.0730(12) 0.0377(13) 0.0455(12) 0.0173(11)
N1 0.0933(19) 0.0436(12) 0.0573(13) 0.0109(12) 0.0429(13) 0.0062(10)
N2 0.0627(13) 0.0546(13) 0.0413(10) -0.0025(11) 0.0178(10) 0.0020(9)
N3 0.0518(12) 0.0664(15) 0.0442(11) -0.0084(11) 0.0149(9) 0.0132(10)
C1 0.0425(11) 0.0351(11) 0.0360(10) 0.0061(10) 0.0120(9) 0.0007(9)
C2 0.0399(11) 0.0461(12) 0.0375(10) 0.0022(10) 0.0083(9) -0.0003(9)
C3 0.0583(15) 0.0497(14) 0.0359(11) -0.0017(12) 0.0098(10) -0.0039(10)
C4 0.0621(15) 0.0368(12) 0.0427(11) 0.0078(11) 0.0261(11) 0.0031(10)
C5 0.0426(13) 0.0530(14) 0.0649(15) 0.0035(13) 0.0218(12) 0.0020(12)
C6 0.0444(13) 0.0522(14) 0.0530(13) -0.0011(12) 0.0087(11) -0.0090(12)
C7 0.0456(13) 0.0456(13) 0.0393(11) 0.0094(11) 0.0101(10) -0.0058(10)
C8 0.0676(17) 0.0662(18) 0.0421(13) 0.0020(15) 0.0210(12) 0.0060(12)
C9 0.0461(13) 0.0559(14) 0.0390(11) -0.0090(12) 0.0033(10) 0.0075(11)
C10 0.0572(16) 0.0534(16) 0.0678(16) -0.0081(15) 0.0000(13) 0.0086(14)
C11 0.0613(17) 0.0577(17) 0.0756(18) 0.0088(15) 0.0037(14) -0.0032(15)
C12 0.0467(15) 0.077(2) 0.0614(16) 0.0008(15) 0.0129(13) -0.0045(14)
C13 0.0479(13) 0.0600(16) 0.0436(12) -0.0124(13) 0.0097(10) 0.0048(12)
C14 0.0490(13) 0.0505(14) 0.0315(10) -0.0067(11) 0.0051(9) 0.0025(10)

loop_
_atom_type_symbol
_atom_type_scat_dispersion_real
_atom_type_scat_dispersion_imag
_atom_type_scat_source
C 0.002 0.002
;International Tables for Crystallography
(1992, Vol. C)
;
H 0.000 0.000
;International Tables for Crystallography
(1992, Vol. C)
;
N 0.004 0.003
;International Tables for Crystallography
(1992, Vol. C)
;
O 0.008 0.006
;International Tables for Crystallography
(1992, Vol. C)
;
Cl 0.132 0.159
;International Tables for Crystallography
(1992, Vol. C)
;

loop_
_geom_angle_atom_site_label_1
_geom_angle_atom_site_label_2
_geom_angle_atom_site_label_3
_geom_angle
O4 N1 O3 124.0(2)
O4 N1 C4 118.1(3)
O3 N1 C4 117.9(2)
C8 N2 C14 107.8(2)
C8 N2 H4 120.9(16)
C14 N2 H4 131.4(16)
C8 N3 C9 108.2(2)
C8 N3 H6 125(2)
C9 N3 H6 126(2)
C6 C1 C2 118.37(19)
C6 C1 C7 119.3(2)
C2 C1 C7 122.3(2)
C4 C3 C2 117.8(2)
C4 C3 H1 120.7(16)
C2 C3 H1 121.5(16)
C1 C2 C3 121.5(2)
C1 C2 Cl 120.38(16)
C3 C2 Cl 118.10(18)
C5 C4 C3 122.6(2)
C5 C4 N1 119.2(2)
C3 C4 N1 118.1(2)
C4 C5 C6 118.4(2)
C4 C5 H2 121.9(19)
C6 C5 H2 119.7(19)
C1 C6 C5 121.2(2)
C1 C6 H3 116.5(17)
C5 C6 H3 122.1(17)
O1 C7 O2 125.7(2)
O1 C7 C1 116.7(2)
O2 C7 C1 117.6(2)
N3 C8 N2 111.3(3)
N3 C8 H5 123.6(16)
N2 C8 H5 125.1(16)
C10 C9 C14 121.7(2)
C10 C9 N3 132.4(2)
C14 C9 N3 105.9(2)
C9 C10 C11 117.1(3)
C9 C10 H7 120(2)
C11 C10 H7 123(2)
C10 C11 C12 121.3(3)
C10 C11 H8 120(2)
C12 C11 H8 119(2)
C13 C12 C11 121.9(3)
C13 C12 H9 118.3(18)
C11 C12 H9 119.7(18)
C12 C13 C14 116.6(3)
C12 C13 H10 122.7(17)
C14 C13 H10 120.5(17)
N2 C14 C13 131.8(2)
N2 C14 C9 106.8(2)
C13 C14 C9 121.4(2)

loop_
_geom_bond_atom_site_label_1
_geom_bond_atom_site_label_2
_geom_bond_site_symmetry_2
_geom_bond_distance
_geom_bond_publ_flag
Cl C2 . 1.731(2) yes
O1 C7 . 1.228(3) yes
O2 C7 . 1.242(3) yes
O3 N1 . 1.223(3) yes
O4 N1 . 1.222(3) yes
N1 C4 . 1.473(3) yes
N2 C8 . 1.320(3) yes
N2 C14 . 1.388(3) yes
N2 H4 . 1.09(3) ?
N3 C8 . 1.313(4) yes
N3 C9 . 1.395(3) yes
N3 H6 . 0.86(3) ?
C1 C6 . 1.383(3) ?
C1 C2 . 1.383(3) ?
C1 C7 . 1.520(3) yes
C3 C4 . 1.373(3) ?
C2 C3 . 1.388(3) ?
C3 H1 . 0.91(3) ?
C4 C5 . 1.365(4) ?
C5 C6 . 1.385(3) ?
C5 H2 . 0.88(3) ?
C6 H3 . 0.93(3) ?
C8 H5 . 0.98(3) ?
C9 C10 . 1.374(4) ?
C9 C14 . 1.390(3) ?
C10 C11 . 1.377(4) ?
C10 H7 . 0.91(3) ?
C11 C12 . 1.397(4) ?
C11 H8 . 0.93(3) ?
C12 C13 . 1.370(4) ?
C12 H9 . 0.90(3) ?
C13 C14 . 1.390(3) ?
C13 H10 . 0.89(3) ?

loop_
_geom_contact_atom_site_label_1
_geom_contact_atom_site_label_2
_geom_contact_distance
_geom_contact_site_symmetry_2
_geom_contact_publ_flag
Cl C13 3.522(3) 7_555 no
O1 N1 2.832(3) 3_665 no
O1 N3 2.654(3) 6_555 no
O1 O3 3.164(3) 3_665 no
O1 O4 3.057(3) 3_665 no
O1 C4 3.145(3) 3_665 no
O1 C8 3.363(3) 6_555 no
O2 N2 2.610(3) . no
O2 C8 3.354(3) . no
O3 C8 3.395(4) 8_554 no
O4 O4 3.201(3) 7_655 no
O4 C5 3.154(4) 7_655 no
O4 C8 3.220(3) 8_554 no
O4 C12 3.375(4) 7_655 no
O4 C13 3.378(3) 7_655 no
N3 C7 3.333(3) 6_545 no
C14 C14 3.482(2) 2_655 no

loop_
_geom_hbond_atom_site_label_D
_geom_hbond_atom_site_label_H
_geom_hbond_atom_site_label_A
_geom_hbond_site_symmetry_A
_geom_hbond_distance_DH
_geom_hbond_distance_HA
_geom_hbond_distance_DA
_geom_hbond_angle_DHA
_geom_hbond_publ_flag
N2 H4 O2 . 1.09(3) 1.54(3) 2.610(3) 165(3) yes
N3 H6 O1 6_545 0.85(3) 1.84(3) 2.654(3) 160(3) yes
C8 H5 O3 8_455 0.98(3) 2.54(2) 3.395(4) 146(2) yes

loop_
_geom_torsion_atom_site_label_1
_geom_torsion_atom_site_label_2
_geom_torsion_atom_site_label_3
_geom_torsion_atom_site_label_4
_geom_torsion
C6 C1 C2 C3 2.0(3)
C7 C1 C2 C3 -177.4(2)
C6 C1 C2 Cl -175.89(18)
C7 C1 C2 Cl 4.6(3)
C4 C3 C2 C1 0.1(3)
C4 C3 C2 Cl 178.05(18)
C2 C3 C4 C5 -2.1(4)
C2 C3 C4 N1 177.1(2)
O4 N1 C4 C5 -4.2(3)
O3 N1 C4 C5 174.9(2)
O4 N1 C4 C3 176.6(2)
O3 N1 C4 C3 -4.3(3)
C3 C4 C5 C6 1.8(4)
N1 C4 C5 C6 -177.3(2)
C2 C1 C6 C5 -2.3(4)
C7 C1 C6 C5 177.2(2)
C4 C5 C6 C1 0.4(4)
C6 C1 C7 O1 66.4(3)
C2 C1 C7 O1 -114.1(3)
C6 C1 C7 O2 -112.0(3)
C2 C1 C7 O2 67.5(3)
C9 N3 C8 N2 0.5(3)
C14 N2 C8 N3 -0.3(3)
C8 N3 C9 C10 178.7(3)
C8 N3 C9 C14 -0.4(3)
C14 C9 C10 C11 -0.8(4)
N3 C9 C10 C11 -179.7(3)
C9 C10 C11 C12 1.2(4)
C10 C11 C12 C13 -0.8(4)
C11 C12 C13 C14 0.0(4)
C8 N2 C14 C13 -178.8(2)
C8 N2 C14 C9 0.1(3)
C12 C13 C14 N2 179.1(2)
C12 C13 C14 C9 0.4(3)
C10 C9 C14 N2 -179.0(2)
N3 C9 C14 N2 0.2(2)
C10 C9 C14 C13 0.0(4)
N3 C9 C14 C13 179.2(2)
